data_1010019
loop_
_publ_author_name
'Kamermans, M A'

_publ_section_title 'The crystal structure of Sr Br~2~'
_journal_coden_ASTM ZEKGAX
_journal_name_full
;
Zeitschrift fuer Kristallographie, Kristallgeometrie, Kristallphysik,
Kristallchemie (-144,1977)
;
_journal_page_first 406
_journal_page_last 411
_journal_volume 101
_journal_year 1939
_chemical_formula_structural 'Sr Br2'
_chemical_formula_sum 'Br2 Sr'
_chemical_name_systematic 'Strontium bromide'
_space_group_IT_number 62
_symmetry_cell_setting orthorhombic
_symmetry_Int_Tables_number 62
_symmetry_space_group_name_Hall '-P 2c 2ab'
_symmetry_space_group_name_H-M 'P b n m'
_cell_angle_alpha 90
_cell_angle_beta 90
_cell_angle_gamma 90
_cell_formula_units_Z 4
_cell_length_a 9.2
_cell_length_b 11.42
_cell_length_c 4.3
_cell_volume 451.8
_exptl_crystal_density_meas 3.8
_cod_database_code 1010019

loop_
_symmetry_equiv_pos_as_xyz
x,y,z
1/2-x,1/2+y,1/2-z
-x,-y,1/2+z
1/2+x,1/2-y,-z
-x,-y,-z
1/2+x,1/2-y,1/2+z
x,y,1/2-z
1/2-x,1/2+y,z

loop_
_atom_site_label
_atom_site_type_symbol
_atom_site_symmetry_multiplicity
_atom_site_Wyckoff_symbol
_atom_site_fract_x
_atom_site_fract_y
_atom_site_fract_z
_atom_site_occupancy
_atom_site_attached_hydrogens
_atom_site_calc_flag
Br1 Br1- 4 c 0.1194 0.1028 0.25 1. 0 d
Br2 Br1- 4 c -0.1583 0.6139 0.25 1. 0 d
Sr1 Sr2+ 4 c 0.1083 -0.1889 0.25 1. 0 d

loop_
_atom_type_symbol
_atom_type_oxidation_number
Br1- -1.000
Sr2+ 2.000
